data_7702256
loop_
_publ_author_name
'Hork\'y, Filip'
'\<Skoch, Karel'
'C\'isa\<rov\'a, Ivana'
'\<St\<epni\<cka, Petr'

_publ_section_title
;
 Versatile coordination and C-H activation of a multi-donor
 phosphinoferrocene carboxamide ligand in Pd(ii) complexes.
;
_journal_issue 43
_journal_name_full 'Dalton transactions (Cambridge, England : 2003)'
_journal_page_first 16412
_journal_page_last 16425
_journal_paper_doi 10.1039/c9dt03646f
_journal_volume 48
_journal_year 2019
_chemical_formula_moiety 'C25 H24 Fe N O2 P, 0.5 (H2 O)'
_chemical_formula_sum 'C25 H25 Fe N O2.5 P'
_chemical_formula_weight 466.28
_space_group_crystal_system triclinic
_space_group_IT_number 2
_space_group_name_Hall '-P 1'
_space_group_name_H-M_alt 'P -1'
_atom_sites_solution_hydrogens mixed
_atom_sites_solution_primary direct
_atom_sites_solution_secondary difmap
_audit_creation_method SHELXL-2017/1
_audit_update_record
;
2019-09-05 deposited with the CCDC.	2019-10-15 downloaded from the CCDC.
;
_cell_angle_alpha 80.1420(10)
_cell_angle_beta 71.8480(10)
_cell_angle_gamma 75.2650(10)
_cell_formula_units_Z 2
_cell_length_a 8.5987(3)
_cell_length_b 11.4331(4)
_cell_length_c 12.2092(5)
_cell_measurement_reflns_used 8731
_cell_measurement_temperature 150(2)
_cell_measurement_theta_max 27.50
_cell_measurement_theta_min 2.43
_cell_volume 1097.50(7)
_computing_cell_refinement 'SAINT V8.27B (Bruker AXS Inc., 2012)'
_computing_data_collection 'Bruker Instrument Service v2012.12.0.0'
_computing_data_reduction 'SAINT V8.27B (Bruker AXS Inc., 2012)'
_computing_molecular_graphics 'PLATON (Spek, 2017)'
_computing_publication_material 'PLATON (Spek, 2017)'
_computing_structure_refinement 'SHELXL-2017/1 (Sheldrick, 2017)'
_computing_structure_solution 'SHELXS-97 (Sheldrick, 2008)'
_diffrn_ambient_temperature 150(2)
_diffrn_measured_fraction_theta_full 0.999
_diffrn_measured_fraction_theta_max 1.000
_diffrn_measurement_device_type 'Bruker APEX-II CCD'
_diffrn_measurement_method '\f and \w scans'
_diffrn_radiation_monochromator graphite
_diffrn_radiation_source 'fine-focus sealed tube'
_diffrn_radiation_type MoK\a
_diffrn_radiation_wavelength 0.71073
_diffrn_reflns_av_R_equivalents 0.0251
_diffrn_reflns_av_unetI/netI 0.0256
_diffrn_reflns_Laue_measured_fraction_full 0.999
_diffrn_reflns_Laue_measured_fraction_max 1.000
_diffrn_reflns_limit_h_max 11
_diffrn_reflns_limit_h_min -11
_diffrn_reflns_limit_k_max 14
_diffrn_reflns_limit_k_min -14
_diffrn_reflns_limit_l_max 15
_diffrn_reflns_limit_l_min -15
_diffrn_reflns_number 19091
_diffrn_reflns_point_group_measured_fraction_full 0.999
_diffrn_reflns_point_group_measured_fraction_max 1.000
_diffrn_reflns_theta_full 25.242
_diffrn_reflns_theta_max 27.499
_diffrn_reflns_theta_min 1.764
_exptl_absorpt_coefficient_mu 0.784
_exptl_absorpt_correction_T_max 0.94
_exptl_absorpt_correction_T_min 0.70
_exptl_absorpt_correction_type multi-scan
_exptl_absorpt_process_details 'SADABS V2012/1 (Bruker AXS Inc.)'
_exptl_crystal_colour orange
_exptl_crystal_density_diffrn 1.411
_exptl_crystal_density_method 'not measured'
_exptl_crystal_description bar
_exptl_crystal_F_000 486
_exptl_crystal_size_max 0.49
_exptl_crystal_size_mid 0.20
_exptl_crystal_size_min 0.08
_refine_diff_density_max 0.503
_refine_diff_density_min -0.374
_refine_diff_density_rms 0.053
_refine_ls_extinction_method none
_refine_ls_goodness_of_fit_ref 1.049
_refine_ls_hydrogen_treatment constr
_refine_ls_matrix_type full
_refine_ls_number_parameters 280
_refine_ls_number_reflns 5020
_refine_ls_number_restraints 0
_refine_ls_restrained_S_all 1.049
_refine_ls_R_factor_all 0.0370
_refine_ls_R_factor_gt 0.0298
_refine_ls_shift/su_max 0.002
_refine_ls_shift/su_mean 0.000
_refine_ls_structure_factor_coef Fsqd
_refine_ls_weighting_details 'w=1/[\s^2^(Fo^2^)+(0.0335P)^2^+0.5686P] where P=(Fo^2^+2Fc^2^)/3'
_refine_ls_weighting_scheme calc
_refine_ls_wR_factor_gt 0.0724
_refine_ls_wR_factor_ref 0.0759
_reflns_Friedel_coverage 0.000
_reflns_number_gt 4355
_reflns_number_total 5020
_reflns_threshold_expression 'I > 2\s(I)'
_cod_data_source_file c9dt03646f2.cif
_cod_data_source_block fh3_po
_cod_original_formula_sum 'C25 H25 Fe N O2.50 P'
_cod_database_code 7702256
_shelx_shelxl_version_number 2017/1
_shelx_space_group_comment
;
The symmetry employed for this shelxl refinement is uniquely defined
by the following loop, which should always be used as a source of
symmetry information in preference to the above space-group names.
They are only intended as comments.
;

loop_
_space_group_symop_operation_xyz
'x, y, z'
'-x, -y, -z'

loop_
_atom_site_label
_atom_site_type_symbol
_atom_site_fract_x
_atom_site_fract_y
_atom_site_fract_z
_atom_site_U_iso_or_equiv
_atom_site_adp_type
_atom_site_occupancy
_atom_site_site_symmetry_order
_atom_site_calc_flag
_atom_site_refinement_flags_posn
_atom_site_refinement_flags_adp
_atom_site_refinement_flags_occupancy
Fe Fe 1.16602(3) 0.24682(2) 0.30671(2) 0.01946(7) Uani 1 1 d . . .
P P 0.48363(5) 0.73788(3) 0.31067(3) 0.01543(9) Uani 1 1 d . . .
O O 0.83274(16) 0.38428(12) 0.15521(10) 0.0311(3) Uani 1 1 d . . .
O1P O 0.37817(14) 0.75843(10) 0.43155(9) 0.0220(2) Uani 1 1 d . . .
N N 0.70431(16) 0.37655(11) 0.34689(11) 0.0176(3) Uani 1 1 d . . .
H1N H 0.692628 0.333499 0.414179 0.021 Uiso 1 1 d R U .
C1 C 0.95693(19) 0.22768(14) 0.27533(14) 0.0179(3) Uani 1 1 d . . .
C2 C 1.1021(2) 0.18217(15) 0.18542(15) 0.0232(3) Uani 1 1 d . . .
H2 H 1.124047 0.210589 0.105440 0.028 Uiso 1 1 calc R U .
C3 C 1.2075(2) 0.08735(15) 0.23648(16) 0.0269(4) Uani 1 1 d . . .
H3 H 1.312378 0.041115 0.196576 0.032 Uiso 1 1 calc R U .
C4 C 1.1296(2) 0.07325(15) 0.35726(16) 0.0264(4) Uani 1 1 d . . .
H4 H 1.173319 0.015959 0.412237 0.032 Uiso 1 1 calc R U .
C5 C 0.9745(2) 0.15969(14) 0.38209(15) 0.0217(3) Uani 1 1 d . . .
H5 H 0.896674 0.170268 0.456323 0.026 Uiso 1 1 calc R U .
C6 C 1.1377(3) 0.42728(17) 0.3190(2) 0.0421(5) Uani 1 1 d . . .
H6 H 1.040727 0.489062 0.316806 0.051 Uiso 1 1 calc R U .
C7 C 1.2727(3) 0.38971(17) 0.2234(2) 0.0377(5) Uani 1 1 d . . .
H7 H 1.282608 0.421956 0.145060 0.045 Uiso 1 1 calc R U .
C8 C 1.3909(3) 0.29634(18) 0.2628(2) 0.0389(5) Uani 1 1 d . . .
H8 H 1.493656 0.254431 0.215758 0.047 Uiso 1 1 calc R U .
C9 C 1.3305(3) 0.2761(2) 0.3831(2) 0.0444(5) Uani 1 1 d . . .
H9 H 1.385779 0.218605 0.432332 0.053 Uiso 1 1 calc R U .
C10 C 1.1716(3) 0.3568(2) 0.4194(2) 0.0514(6) Uani 1 1 d . . .
H10 H 1.101594 0.362130 0.496637 0.062 Uiso 1 1 calc R U .
C11 C 0.82646(19) 0.33476(14) 0.25467(14) 0.0186(3) Uani 1 1 d . . .
C12 C 0.57645(19) 0.48474(13) 0.33318(14) 0.0187(3) Uani 1 1 d . . .
H12A H 0.483245 0.491030 0.405590 0.022 Uiso 1 1 calc R U .
H12B H 0.531074 0.477019 0.270150 0.022 Uiso 1 1 calc R U .
C13 C 0.64566(19) 0.60090(13) 0.30491(14) 0.0184(3) Uani 1 1 d . . .
H13A H 0.725507 0.600454 0.226402 0.022 Uiso 1 1 calc R U .
H13B H 0.708092 0.601235 0.360615 0.022 Uiso 1 1 calc R U .
C14 C 0.36074(19) 0.72644(14) 0.21876(14) 0.0186(3) Uani 1 1 d . . .
C15 C 0.1876(2) 0.76921(15) 0.25733(16) 0.0252(4) Uani 1 1 d . . .
H15 H 0.139232 0.803770 0.328985 0.030 Uiso 1 1 calc R U .
C16 C 0.0861(2) 0.76136(17) 0.19126(18) 0.0326(4) Uani 1 1 d . . .
H16 H -0.031612 0.791061 0.217468 0.039 Uiso 1 1 calc R U .
C17 C 0.1558(2) 0.71051(17) 0.08765(17) 0.0318(4) Uani 1 1 d . . .
H17 H 0.085827 0.705145 0.042690 0.038 Uiso 1 1 calc R U .
C18 C 0.3273(2) 0.66721(17) 0.04878(16) 0.0297(4) Uani 1 1 d . . .
H18 H 0.374625 0.632194 -0.022675 0.036 Uiso 1 1 calc R U .
C19 C 0.4302(2) 0.67486(15) 0.11402(14) 0.0237(3) Uani 1 1 d . . .
H19 H 0.547773 0.644977 0.087306 0.028 Uiso 1 1 calc R U .
C20 C 0.59271(19) 0.85992(13) 0.24699(14) 0.0176(3) Uani 1 1 d . . .
C21 C 0.6565(2) 0.88628(16) 0.12793(15) 0.0247(4) Uani 1 1 d . . .
H21 H 0.641344 0.840169 0.075769 0.030 Uiso 1 1 calc R U .
C22 C 0.7424(2) 0.97984(17) 0.08528(16) 0.0303(4) Uani 1 1 d . . .
H22 H 0.784476 0.998142 0.004034 0.036 Uiso 1 1 calc R U .
C23 C 0.7666(2) 1.04610(16) 0.16039(17) 0.0303(4) Uani 1 1 d . . .
H23 H 0.827275 1.108930 0.130835 0.036 Uiso 1 1 calc R U .
C24 C 0.7030(3) 1.02148(17) 0.27869(17) 0.0329(4) Uani 1 1 d . . .
H24 H 0.719938 1.067275 0.330388 0.040 Uiso 1 1 calc R U .
C25 C 0.6143(2) 0.92955(16) 0.32179(16) 0.0270(4) Uani 1 1 d . . .
H25 H 0.568113 0.914181 0.403015 0.032 Uiso 1 1 calc R U .
O1W O 1.1424(3) 0.4117(2) -0.0180(2) 0.0369(6) Uani 0.5 1 d . . P
H1W H 1.042325 0.422205 0.041374 0.044 Uiso 0.5 1 d R U P
H2W H 1.149325 0.478105 -0.059526 0.044 Uiso 0.5 1 d R U P

loop_
_atom_site_aniso_label
_atom_site_aniso_U_11
_atom_site_aniso_U_22
_atom_site_aniso_U_33
_atom_site_aniso_U_23
_atom_site_aniso_U_13
_atom_site_aniso_U_12
Fe 0.01970(12) 0.01582(12) 0.02423(14) -0.00022(9) -0.00779(9) -0.00536(9)
P 0.01478(18) 0.01488(18) 0.0156(2) 0.00026(15) -0.00374(15) -0.00332(14)
O 0.0324(7) 0.0378(7) 0.0164(6) -0.0010(5) -0.0071(5) 0.0035(6)
O1P 0.0226(6) 0.0227(6) 0.0174(6) -0.0006(5) -0.0021(5) -0.0044(5)
N 0.0184(6) 0.0153(6) 0.0159(6) 0.0027(5) -0.0037(5) -0.0023(5)
C1 0.0183(7) 0.0156(7) 0.0208(8) -0.0043(6) -0.0043(6) -0.0053(6)
C2 0.0238(8) 0.0233(8) 0.0216(8) -0.0071(7) -0.0038(7) -0.0036(7)
C3 0.0229(8) 0.0186(8) 0.0368(10) -0.0094(7) -0.0052(7) -0.0001(6)
C4 0.0268(9) 0.0148(7) 0.0354(10) 0.0032(7) -0.0097(7) -0.0033(6)
C5 0.0216(8) 0.0168(7) 0.0231(8) 0.0028(6) -0.0024(6) -0.0061(6)
C6 0.0431(12) 0.0208(9) 0.0727(16) -0.0100(10) -0.0254(11) -0.0100(8)
C7 0.0391(11) 0.0272(10) 0.0536(13) 0.0094(9) -0.0185(10) -0.0211(8)
C8 0.0292(10) 0.0350(11) 0.0582(14) 0.0034(10) -0.0169(9) -0.0166(8)
C9 0.0529(13) 0.0423(12) 0.0567(14) 0.0051(10) -0.0380(12) -0.0215(10)
C10 0.0652(16) 0.0573(15) 0.0455(13) -0.0228(11) -0.0109(11) -0.0317(13)
C11 0.0195(7) 0.0190(7) 0.0187(8) -0.0033(6) -0.0065(6) -0.0045(6)
C12 0.0167(7) 0.0157(7) 0.0225(8) 0.0000(6) -0.0055(6) -0.0022(6)
C13 0.0163(7) 0.0168(7) 0.0221(8) -0.0004(6) -0.0067(6) -0.0026(6)
C14 0.0204(8) 0.0159(7) 0.0211(8) 0.0026(6) -0.0090(6) -0.0057(6)
C15 0.0216(8) 0.0225(8) 0.0319(9) -0.0034(7) -0.0091(7) -0.0031(6)
C16 0.0216(9) 0.0300(9) 0.0484(12) -0.0002(8) -0.0174(8) -0.0023(7)
C17 0.0383(10) 0.0296(9) 0.0373(11) 0.0077(8) -0.0256(9) -0.0133(8)
C18 0.0404(10) 0.0308(9) 0.0223(9) 0.0011(7) -0.0125(8) -0.0134(8)
C19 0.0249(8) 0.0251(8) 0.0214(8) 0.0012(7) -0.0062(7) -0.0083(7)
C20 0.0155(7) 0.0144(7) 0.0221(8) 0.0006(6) -0.0066(6) -0.0018(6)
C21 0.0273(9) 0.0250(8) 0.0220(8) -0.0047(7) -0.0019(7) -0.0106(7)
C22 0.0317(9) 0.0297(9) 0.0263(9) 0.0013(7) -0.0001(7) -0.0138(8)
C23 0.0296(9) 0.0219(9) 0.0412(11) 0.0029(8) -0.0098(8) -0.0127(7)
C24 0.0432(11) 0.0266(9) 0.0382(11) -0.0025(8) -0.0179(9) -0.0161(8)
C25 0.0366(10) 0.0247(9) 0.0241(9) 0.0025(7) -0.0130(7) -0.0120(7)
O1W 0.0342(14) 0.0322(14) 0.0316(14) 0.0054(11) 0.0036(11) -0.0066(11)

loop_
_atom_type_symbol
_atom_type_description
_atom_type_scat_dispersion_real
_atom_type_scat_dispersion_imag
_atom_type_scat_source
C C 0.0033 0.0016 'International Tables Vol C Tables 4.2.6.8 and 6.1.1.4'
H H 0.0000 0.0000 'International Tables Vol C Tables 4.2.6.8 and 6.1.1.4'
N N 0.0061 0.0033 'International Tables Vol C Tables 4.2.6.8 and 6.1.1.4'
O O 0.0106 0.0060 'International Tables Vol C Tables 4.2.6.8 and 6.1.1.4'
P P 0.1023 0.0942 'International Tables Vol C Tables 4.2.6.8 and 6.1.1.4'
Fe Fe 0.3463 0.8444 'International Tables Vol C Tables 4.2.6.8 and 6.1.1.4'

loop_
_geom_angle_atom_site_label_1
_geom_angle_atom_site_label_2
_geom_angle_atom_site_label_3
_geom_angle
C1 Fe C5 41.29(6)
C1 Fe C2 41.32(6)
C5 Fe C2 69.21(7)
C1 Fe C10 125.31(9)
C5 Fe C10 108.81(9)
C2 Fe C10 161.83(9)
C1 Fe C8 154.20(8)
C5 Fe C8 162.95(8)
C2 Fe C8 118.95(8)
C10 Fe C8 68.34(10)
C1 Fe C9 163.72(9)
C5 Fe C9 126.84(8)
C2 Fe C9 154.38(9)
C10 Fe C9 41.01(10)
C8 Fe C9 40.09(9)
C1 Fe C7 119.41(7)
C5 Fe C7 155.69(7)
C2 Fe C7 105.98(8)
C10 Fe C7 67.98(10)
C8 Fe C7 40.39(8)
C9 Fe C7 67.62(9)
C1 Fe C6 106.87(7)
C5 Fe C6 121.48(8)
C2 Fe C6 123.88(8)
C10 Fe C6 40.62(10)
C8 Fe C6 68.10(9)
C9 Fe C6 68.24(9)
C7 Fe C6 40.24(9)
C1 Fe C4 68.98(7)
C5 Fe C4 40.85(6)
C2 Fe C4 68.50(7)
C10 Fe C4 122.59(9)
C8 Fe C4 125.36(8)
C9 Fe C4 109.21(8)
C7 Fe C4 161.38(8)
C6 Fe C4 157.47(9)
C1 Fe C3 68.92(6)
C5 Fe C3 68.67(7)
C2 Fe C3 40.60(7)
C10 Fe C3 156.94(10)
C8 Fe C3 106.99(8)
C9 Fe C3 120.93(8)
C7 Fe C3 124.01(8)
C6 Fe C3 160.59(9)
C4 Fe C3 40.46(7)
O1P P C14 111.98(7)
O1P P C13 112.40(7)
C14 P C13 107.41(7)
O1P P C20 110.90(7)
C14 P C20 108.41(7)
C13 P C20 105.43(7)
C11 N C12 120.44(13)
C11 N H1N 119.9
C12 N H1N 119.1
C5 C1 C2 107.64(14)
C5 C1 C11 129.36(14)
C2 C1 C11 122.74(14)
C5 C1 Fe 69.75(9)
C2 C1 Fe 69.75(9)
C11 C1 Fe 121.25(11)
C3 C2 C1 108.04(15)
C3 C2 Fe 70.37(10)
C1 C2 Fe 68.93(9)
C3 C2 H2 126.0
C1 C2 H2 126.0
Fe C2 H2 126.3
C2 C3 C4 108.31(15)
C2 C3 Fe 69.04(9)
C4 C3 Fe 69.71(10)
C2 C3 H3 125.8
C4 C3 H3 125.8
Fe C3 H3 127.0
C3 C4 C5 108.27(15)
C3 C4 Fe 69.84(10)
C5 C4 Fe 68.96(9)
C3 C4 H4 125.9
C5 C4 H4 125.9
Fe C4 H4 126.9
C4 C5 C1 107.75(14)
C4 C5 Fe 70.19(9)
C1 C5 Fe 68.96(9)
C4 C5 H5 126.1
C1 C5 H5 126.1
Fe C5 H5 126.3
C7 C6 C10 107.8(2)
C7 C6 Fe 69.78(11)
C10 C6 Fe 69.45(12)
C7 C6 H6 126.1
C10 C6 H6 126.1
Fe C6 H6 126.3
C6 C7 C8 108.7(2)
C6 C7 Fe 69.98(11)
C8 C7 Fe 69.78(11)
C6 C7 H7 125.6
C8 C7 H7 125.6
Fe C7 H7 126.2
C9 C8 C7 108.0(2)
C9 C8 Fe 69.96(12)
C7 C8 Fe 69.83(11)
C9 C8 H8 126.0
C7 C8 H8 126.0
Fe C8 H8 125.8
C8 C9 C10 108.2(2)
C8 C9 Fe 69.95(11)
C10 C9 Fe 69.36(12)
C8 C9 H9 125.9
C10 C9 H9 125.9
Fe C9 H9 126.4
C6 C10 C9 107.3(2)
C6 C10 Fe 69.93(12)
C9 C10 Fe 69.63(12)
C6 C10 H10 126.4
C9 C10 H10 126.4
Fe C10 H10 125.7
O C11 N 121.70(14)
O C11 C1 120.63(14)
N C11 C1 117.66(14)
N C12 C13 112.04(12)
N C12 H12A 109.2
C13 C12 H12A 109.2
N C12 H12B 109.2
C13 C12 H12B 109.2
H12A C12 H12B 107.9
C12 C13 P 112.91(10)
C12 C13 H13A 109.0
P C13 H13A 109.0
C12 C13 H13B 109.0
P C13 H13B 109.0
H13A C13 H13B 107.8
C19 C14 C15 119.42(15)
C19 C14 P 123.14(12)
C15 C14 P 117.42(13)
C16 C15 C14 120.14(17)
C16 C15 H15 119.9
C14 C15 H15 119.9
C17 C16 C15 120.08(17)
C17 C16 H16 120.0
C15 C16 H16 120.0
C16 C17 C18 120.28(17)
C16 C17 H17 119.9
C18 C17 H17 119.9
C17 C18 C19 120.15(17)
C17 C18 H18 119.9
C19 C18 H18 119.9
C18 C19 C14 119.92(16)
C18 C19 H19 120.0
C14 C19 H19 120.0
C25 C20 C21 119.00(15)
C25 C20 P 117.61(12)
C21 C20 P 123.39(13)
C22 C21 C20 120.19(16)
C22 C21 H21 119.9
C20 C21 H21 119.9
C23 C22 C21 120.22(17)
C23 C22 H22 119.9
C21 C22 H22 119.9
C22 C23 C24 120.21(16)
C22 C23 H23 119.9
C24 C23 H23 119.9
C23 C24 C25 119.82(17)
C23 C24 H24 120.1
C25 C24 H24 120.1
C24 C25 C20 120.53(16)
C24 C25 H25 119.7
C20 C25 H25 119.7
H1W O1W H2W 109.2

loop_
_geom_bond_atom_site_label_1
_geom_bond_atom_site_label_2
_geom_bond_distance
Fe C1 2.0211(16)
Fe C5 2.0316(16)
Fe C2 2.0321(17)
Fe C10 2.035(2)
Fe C8 2.0381(19)
Fe C9 2.038(2)
Fe C7 2.0387(18)
Fe C6 2.0413(19)
Fe C4 2.0478(17)
Fe C3 2.0495(17)
P O1P 1.4939(11)
P C14 1.8035(16)
P C13 1.8071(15)
P C20 1.8086(16)
O C11 1.2399(19)
N C11 1.338(2)
N C12 1.4556(18)
N H1N 0.8733
C1 C5 1.429(2)
C1 C2 1.430(2)
C1 C11 1.481(2)
C2 C3 1.416(2)
C2 H2 0.9500
C3 C4 1.417(3)
C3 H3 0.9500
C4 C5 1.424(2)
C4 H4 0.9500
C5 H5 0.9500
C6 C7 1.403(3)
C6 C10 1.415(3)
C6 H6 0.9500
C7 C8 1.407(3)
C7 H7 0.9500
C8 C9 1.397(3)
C8 H8 0.9500
C9 C10 1.427(3)
C9 H9 0.9500
C10 H10 0.9500
C12 C13 1.534(2)
C12 H12A 0.9900
C12 H12B 0.9900
C13 H13A 0.9900
C13 H13B 0.9900
C14 C19 1.394(2)
C14 C15 1.396(2)
C15 C16 1.387(3)
C15 H15 0.9500
C16 C17 1.378(3)
C16 H16 0.9500
C17 C18 1.385(3)
C17 H17 0.9500
C18 C19 1.388(2)
C18 H18 0.9500
C19 H19 0.9500
C20 C25 1.390(2)
C20 C21 1.394(2)
C21 C22 1.390(2)
C21 H21 0.9500
C22 C23 1.377(3)
C22 H22 0.9500
C23 C24 1.383(3)
C23 H23 0.9500
C24 C25 1.390(2)
C24 H24 0.9500
C25 H25 0.9500
O1W H1W 0.9324
O1W H2W 0.8421

loop_
_geom_torsion_atom_site_label_1
_geom_torsion_atom_site_label_2
_geom_torsion_atom_site_label_3
_geom_torsion_atom_site_label_4
_geom_torsion
C5 C1 C2 C3 0.02(19)
C11 C1 C2 C3 174.56(15)
Fe C1 C2 C3 59.72(12)
C5 C1 C2 Fe -59.70(11)
C11 C1 C2 Fe 114.84(15)
C1 C2 C3 C4 0.0(2)
Fe C2 C3 C4 58.80(12)
C1 C2 C3 Fe -58.82(11)
C2 C3 C4 C5 0.0(2)
Fe C3 C4 C5 58.41(12)
C2 C3 C4 Fe -58.39(12)
C3 C4 C5 C1 0.00(19)
Fe C4 C5 C1 58.94(11)
C3 C4 C5 Fe -58.95(12)
C2 C1 C5 C4 -0.01(18)
C11 C1 C5 C4 -174.07(16)
Fe C1 C5 C4 -59.71(12)
C2 C1 C5 Fe 59.70(11)
C11 C1 C5 Fe -114.36(17)
C10 C6 C7 C8 0.0(2)
Fe C6 C7 C8 -59.23(13)
C10 C6 C7 Fe 59.24(14)
C6 C7 C8 C9 -0.5(2)
Fe C7 C8 C9 -59.81(14)
C6 C7 C8 Fe 59.35(13)
C7 C8 C9 C10 0.7(2)
Fe C8 C9 C10 -59.00(14)
C7 C8 C9 Fe 59.72(14)
C7 C6 C10 C9 0.4(2)
Fe C6 C10 C9 59.88(14)
C7 C6 C10 Fe -59.46(14)
C8 C9 C10 C6 -0.7(2)
Fe C9 C10 C6 -60.07(14)
C8 C9 C10 Fe 59.36(14)
C12 N C11 O -1.8(2)
C12 N C11 C1 177.22(13)
C5 C1 C11 O 178.57(16)
C2 C1 C11 O 5.3(2)
Fe C1 C11 O 90.07(18)
C5 C1 C11 N -0.4(2)
C2 C1 C11 N -173.71(15)
Fe C1 C11 N -88.94(16)
C11 N C12 C13 -72.16(18)
N C12 C13 P -170.54(11)
O1P P C13 C12 70.40(13)
C14 P C13 C12 -53.22(13)
C20 P C13 C12 -168.68(11)
O1P P C14 C19 -161.57(13)
C13 P C14 C19 -37.70(15)
C20 P C14 C19 75.76(15)
O1P P C14 C15 16.87(15)
C13 P C14 C15 140.74(13)
C20 P C14 C15 -105.80(13)
C19 C14 C15 C16 -0.6(3)
P C14 C15 C16 -179.10(13)
C14 C15 C16 C17 0.4(3)
C15 C16 C17 C18 -0.1(3)
C16 C17 C18 C19 0.0(3)
C17 C18 C19 C14 -0.1(3)
C15 C14 C19 C18 0.4(2)
P C14 C19 C18 178.85(13)
O1P P C20 C25 21.26(15)
C14 P C20 C25 144.58(13)
C13 P C20 C25 -100.65(14)
O1P P C20 C21 -159.33(13)
C14 P C20 C21 -36.01(15)
C13 P C20 C21 78.76(15)
C25 C20 C21 C22 0.9(2)
P C20 C21 C22 -178.54(13)
C20 C21 C22 C23 0.8(3)
C21 C22 C23 C24 -1.2(3)
C22 C23 C24 C25 0.0(3)
C23 C24 C25 C20 1.7(3)
C21 C20 C25 C24 -2.1(3)
P C20 C25 C24 177.34(14)
